data_7059559
loop_
_publ_author_name
'Meng, Lingshu'
'Zhao, Lun'
'Guo, Guanlin'
'Liu, Xin'

_publ_section_title
;
 Multifunctional polymers with interpenetrating structures: luminescence
 sensing, ECL behaviors, selective detection of Fe3+ ion and rapid removal
 of anionic dyes
;
_journal_issue 21
_journal_name_full 'New Journal of Chemistry'
_journal_page_first 9025
_journal_page_last 9036
_journal_paper_doi 10.1039/D0NJ01066A
_journal_volume 44
_journal_year 2020
_chemical_formula_sum 'C50 H44 Cd2 N10 O16'
_chemical_formula_weight 1265.75
_space_group_IT_number 9
_space_group_name_Hall 'I -2ya'
_space_group_name_H-M_alt 'I 1 a 1'
_symmetry_cell_setting monoclinic
_symmetry_space_group_name_H-M 'I 1 a 1'
_atom_sites_solution_hydrogens geom
_atom_sites_solution_primary direct
_atom_sites_solution_secondary difmap
_audit_creation_method SHELXL-97
_audit_update_record
;
2020-01-16 deposited with the CCDC.	2020-05-04 downloaded from the CCDC.
;
_cell_angle_alpha 90.00
_cell_angle_beta 95.0010(10)
_cell_angle_gamma 90.00
_cell_formula_units_Z 2
_cell_length_a 18.3533(9)
_cell_length_b 6.6978(3)
_cell_length_c 28.1756(17)
_cell_measurement_reflns_used 582
_cell_measurement_temperature 293(2)
_cell_measurement_theta_max 28.33
_cell_measurement_theta_min 0.99
_cell_volume 3450.3(3)
_computing_structure_refinement 'SHELXL-97 (Sheldrick, 1997)'
_computing_structure_solution 'SHELXL-97 (Sheldrick, 1997)'
_diffrn_ambient_temperature 293(2)
_diffrn_measured_fraction_theta_full 0.999
_diffrn_measured_fraction_theta_max 0.999
_diffrn_measurement_device_type 'Bruker APEX2 CCD'
_diffrn_radiation_monochromator graphite
_diffrn_radiation_source 'fine-focus sealed tube'
_diffrn_radiation_type MoK\a
_diffrn_radiation_wavelength 0.71073
_diffrn_reflns_av_R_equivalents 0.0205
_diffrn_reflns_av_sigmaI/netI 0.0333
_diffrn_reflns_limit_h_max 24
_diffrn_reflns_limit_h_min -23
_diffrn_reflns_limit_k_max 7
_diffrn_reflns_limit_k_min -8
_diffrn_reflns_limit_l_max 37
_diffrn_reflns_limit_l_min -36
_diffrn_reflns_number 12300
_diffrn_reflns_theta_full 28.33
_diffrn_reflns_theta_max 28.33
_diffrn_reflns_theta_min 1.45
_exptl_absorpt_coefficient_mu 0.677
_exptl_absorpt_correction_T_max 0.859
_exptl_absorpt_correction_T_min 0.859
_exptl_absorpt_correction_type multi-scan
_exptl_absorpt_process_details sadabs
_exptl_crystal_colour yellow
_exptl_crystal_density_diffrn 1.218
_exptl_crystal_density_method 'not measured'
_exptl_crystal_description block
_exptl_crystal_F_000 1276
_exptl_crystal_size_max 0.20
_exptl_crystal_size_mid 0.20
_exptl_crystal_size_min 0.20
_refine_diff_density_max 1.212
_refine_diff_density_min -0.570
_refine_diff_density_rms 0.226
_refine_ls_abs_structure_details 'Flack H D (1983), Acta Cryst. A39, 876-881'
_refine_ls_abs_structure_Flack 0.48(5)
_refine_ls_extinction_method none
_refine_ls_goodness_of_fit_ref 1.129
_refine_ls_hydrogen_treatment mixed
_refine_ls_matrix_type full
_refine_ls_number_parameters 352
_refine_ls_number_reflns 7614
_refine_ls_number_restraints 22
_refine_ls_restrained_S_all 1.136
_refine_ls_R_factor_all 0.0675
_refine_ls_R_factor_gt 0.0529
_refine_ls_shift/su_max 0.000
_refine_ls_shift/su_mean 0.000
_refine_ls_structure_factor_coef Fsqd
_refine_ls_weighting_details 'calc w=1/[\s^2^(Fo^2^)+(0.1110P)^2^+0.0000P] where P=(Fo^2^+2Fc^2^)/3'
_refine_ls_weighting_scheme calc
_refine_ls_wR_factor_gt 0.1506
_refine_ls_wR_factor_ref 0.1647
_reflns_number_gt 6326
_reflns_number_total 7614
_reflns_threshold_expression >2sigma(I)
_cod_data_source_file d0nj01066a2.cif
_cod_data_source_block 2
_cod_depositor_comments
;
The following automatic conversions were performed:

data item '_symmetry_cell_setting' value 'Monoclinic' was changed to
'monoclinic' in accordance with the
/home/data/users/saulius/crontab/automatic-downloads/rss-feeds/RSC/lib/dictionaries/cif_core.dic
dictionary named 'cif_core.dic' version 2.4.2 last updated on
2011-04-26.

Automatic conversion script
Id: cif_fix_values 7556 2019-12-06 15:28:31Z antanas 

 Adding full bibliography for 7059559--7059561.cif.

 Adding full bibliography for 7059559--7059561.cif.
;
_cod_original_sg_symbol_H-M Ia
_cod_database_code 7059559

loop_
_symmetry_equiv_pos_as_xyz
'x, y, z'
'x+1/2, -y, z'
'x+1/2, y+1/2, z+1/2'
'x+1, -y+1/2, z+1/2'

loop_
_atom_site_label
_atom_site_type_symbol
_atom_site_fract_x
_atom_site_fract_y
_atom_site_fract_z
_atom_site_U_iso_or_equiv
_atom_site_adp_type
_atom_site_occupancy
_atom_site_symmetry_multiplicity
_atom_site_calc_flag
_atom_site_refinement_flags
_atom_site_disorder_assembly
_atom_site_disorder_group
C5 C 0.1508(14) -0.293(2) 0.2541(4) 0.088(6) Uani 1 1 d . . 1
C15 C 0.3318(5) 0.509(2) 0.4703(3) 0.051(2) Uani 1 1 d . . 1
H025 H 0.3710 0.5068 0.4515 0.062 Uiso 1 1 calc R . 1
C19 C 0.4496(7) 1.068(2) 0.5025(5) 0.081(4) Uani 1 1 d . . 1
H026 H 0.4841 1.1178 0.4834 0.097 Uiso 1 1 calc R . 1
C7 C 0.1296(13) -0.258(3) 0.1697(5) 0.101(6) Uani 1 1 d . . 1
H029 H 0.0950 -0.2150 0.1457 0.121 Uiso 1 1 calc R . 1
C3 C 0.1836(10) -0.562(3) 0.2020(5) 0.109(5) Uani 1 1 d U . 1
H030 H 0.1941 -0.6971 0.1984 0.131 Uiso 1 1 calc R . 1
C18 C 0.4105(8) 0.881(3) 0.4896(5) 0.081(4) Uani 1 1 d . . 1
H031 H 0.4234 0.8044 0.4641 0.097 Uiso 1 1 calc R . 1
C11 C 0.1166(9) 0.0678(14) 0.3510(3) 0.097(5) Uani 1 1 d . . 1
H03A H 0.0761 0.1590 0.3535 0.116 Uiso 1 1 calc R . 1
H03B H 0.1607 0.1480 0.3517 0.116 Uiso 1 1 calc R . 1
C8 C 0.1560(9) -0.3229(18) 0.3404(4) 0.078(4) Uani 1 1 d . . 1
H03C H 0.2030 -0.3895 0.3415 0.094 Uiso 1 1 calc R . 1
H03D H 0.1192 -0.4268 0.3358 0.094 Uiso 1 1 calc R . 1
C16 C 0.2579(6) 0.579(2) 0.5256(4) 0.061(3) Uani 1 1 d . . 1
H035 H 0.2386 0.6392 0.5515 0.073 Uiso 1 1 calc R . 1
C12 C 0.1065(8) -0.026(3) 0.3046(4) 0.098(5) Uani 1 1 d . . 1
H04A H 0.1195 0.0693 0.2808 0.118 Uiso 1 1 calc R . 1
H04B H 0.0551 -0.0577 0.2978 0.118 Uiso 1 1 calc R . 1
C24 C 0.5114(7) 1.623(3) 0.5871(5) 0.071(4) Uani 1 1 d . . 1
H77 H 0.5114 1.7385 0.6054 0.085 Uiso 1 1 calc R . 1
C2 C 0.1746(7) -0.440(2) 0.1638(3) 0.063(3) Uani 1 1 d U . 1
C1 C 0.1696(6) -0.537(2) 0.1141(4) 0.062(3) Uani 1 1 d . . 1
C25 C 0.4666(7) 1.466(2) 0.5918(4) 0.067(3) Uani 1 1 d . . 1
H105 H 0.4347 1.4447 0.6152 0.081 Uiso 1 1 calc R . 1
C23 C 0.5338(6) 1.413(2) 0.5319(4) 0.056(3) Uani 1 1 d . . 1
H106 H 0.5537 1.3502 0.5066 0.068 Uiso 1 1 calc R . 1
C13 C 0.1269(5) 0.039(2) 0.4399(3) 0.050(3) Uani 1 1 d U . 1
C10 C 0.1223(7) -0.059(3) 0.3941(4) 0.068(3) Uani 1 1 d . . 1
C17 C 0.3553(7) 0.822(2) 0.5153(4) 0.045(3) Uani 1 1 d . . 1
C22 C 0.3340(5) 0.960(2) 0.5506(4) 0.055(2) Uani 1 1 d . . 1
H204 H 0.2912 0.9367 0.5652 0.066 Uiso 1 1 calc R . 1
C21 C 0.3739(6) 1.1181(19) 0.5627(5) 0.061(3) Uani 1 1 d . . 1
H205 H 0.3601 1.2025 0.5866 0.073 Uiso 1 1 calc R . 1
C20 C 0.4357(7) 1.160(2) 0.5404(4) 0.048(3) Uani 1 1 d . . 1
C9 C 0.1500(11) -0.242(2) 0.3887(5) 0.084(5) Uani 1 1 d . . 1
H30A H 0.1204 -0.3347 0.4052 0.101 Uiso 1 1 calc R . 1
H30B H 0.1986 -0.2437 0.4052 0.101 Uiso 1 1 calc R . 1
C4 C 0.1764(9) -0.4774(17) 0.2493(3) 0.093(5) Uani 1 1 d . . 1
H302 H 0.1900 -0.5532 0.2762 0.111 Uiso 1 1 calc R . 1
C6 C 0.1417(11) -0.149(3) 0.2144(4) 0.115(6) Uani 1 1 d . . 1
H303 H 0.1434 -0.0109 0.2175 0.138 Uiso 1 1 calc R . 1
C14 C 0.2768(7) 0.3714(19) 0.4704(4) 0.062(3) Uani 1 1 d . . 1
H304 H 0.2702 0.2629 0.4499 0.074 Uiso 1 1 calc R . 1
N1 N 0.1504(12) -0.2123(14) 0.2999(5) 0.089(5) Uani 1 1 d . . 1
N2 N 0.2330(5) 0.4193(18) 0.5058(3) 0.053(2) Uani 1 1 d . . 1
N3 N 0.3175(5) 0.652(2) 0.5038(3) 0.044(2) Uani 1 1 d . . 1
N4 N 0.4788(6) 1.346(2) 0.5542(4) 0.051(3) Uani 1 1 d . . 1
N5 N 0.5572(5) 1.5910(18) 0.5517(3) 0.051(2) Uani 1 1 d . . 1
O1 O 0.1286(6) -0.4603(15) 0.0810(2) 0.100(4) Uani 1 1 d . . 1
O2 O 0.2067(7) -0.7014(16) 0.1089(5) 0.084(4) Uani 1 1 d . . 1
O3 O 0.0941(7) 0.187(2) 0.4464(4) 0.085(4) Uani 1 1 d . . 1
O4 O 0.1626(6) -0.0367(18) 0.4731(3) 0.100(3) Uani 1 1 d U . 1
OW1 O 0.3068(5) 0.471(3) 0.6399(4) 0.120(4) Uani 1 1 d . A 1
OW2 O -0.0160(5) 0.453(3) 0.4032(4) 0.123(4) Uani 1 1 d . B 1
OW3 O -0.0237(10) 0.434(3) 0.2880(6) 0.239(8) Uani 1 1 d . C 1
OW4 O -0.0599(5) 0.4531(19) 0.2228(4) 0.155(4) Uani 1 1 d . D 1
Cd1 Cd 0.14621(9) 0.21118(4) 0.52716(5) 0.04611(13) Uani 1 1 d . . 1

loop_
_atom_site_aniso_label
_atom_site_aniso_U_11
_atom_site_aniso_U_22
_atom_site_aniso_U_33
_atom_site_aniso_U_23
_atom_site_aniso_U_13
_atom_site_aniso_U_12
C5 0.175(18) 0.072(11) 0.020(5) -0.010(4) 0.027(7) 0.002(8)
C15 0.057(4) 0.051(4) 0.050(4) 0.006(3) 0.024(3) 0.001(3)
C19 0.079(7) 0.077(8) 0.093(8) -0.017(6) 0.048(6) -0.028(6)
C7 0.185(16) 0.086(8) 0.037(5) 0.014(5) 0.039(7) 0.053(9)
C3 0.150(8) 0.100(8) 0.079(7) -0.025(6) 0.017(6) 0.014(7)
C18 0.098(9) 0.090(10) 0.061(6) -0.033(6) 0.040(6) -0.043(7)
C11 0.235(15) 0.030(3) 0.029(3) -0.001(3) 0.038(5) 0.018(6)
C8 0.133(9) 0.045(5) 0.058(6) -0.009(4) 0.020(6) 0.030(5)
C16 0.055(6) 0.062(8) 0.070(7) -0.008(6) 0.027(5) -0.011(6)
C12 0.136(9) 0.115(11) 0.039(5) -0.025(6) -0.017(5) 0.053(8)
C24 0.077(7) 0.086(9) 0.052(6) -0.016(6) 0.024(5) 0.000(7)
C2 0.095(6) 0.064(6) 0.028(4) -0.024(4) 0.003(4) 0.014(5)
C1 0.073(6) 0.060(7) 0.056(6) -0.027(6) 0.028(5) -0.020(6)
C25 0.088(6) 0.069(7) 0.047(4) -0.011(4) 0.017(4) -0.014(5)
C23 0.074(7) 0.058(7) 0.039(5) -0.003(5) 0.019(5) -0.004(6)
C13 0.059(5) 0.065(7) 0.026(4) -0.001(4) 0.006(4) -0.007(5)
C10 0.070(5) 0.082(9) 0.050(5) -0.004(6) 0.004(5) -0.006(6)
C17 0.043(5) 0.053(5) 0.041(5) 0.012(4) 0.015(4) 0.012(4)
C22 0.044(4) 0.060(5) 0.066(5) -0.014(4) 0.024(4) 0.000(3)
C21 0.057(5) 0.052(6) 0.078(7) -0.006(5) 0.034(5) 0.002(4)
C20 0.050(6) 0.046(4) 0.047(6) -0.004(5) -0.001(4) -0.011(5)
C9 0.146(11) 0.069(7) 0.043(6) -0.021(4) 0.038(6) -0.026(7)
C4 0.201(13) 0.044(5) 0.035(4) 0.004(4) 0.026(6) 0.004(7)
C6 0.224(17) 0.094(9) 0.028(5) -0.007(5) 0.023(6) -0.056(10)
C14 0.082(7) 0.042(5) 0.065(6) -0.006(5) 0.037(5) -0.019(5)
N1 0.177(15) 0.035(6) 0.058(8) -0.005(4) 0.023(8) 0.006(6)
N2 0.060(5) 0.053(6) 0.049(5) 0.006(4) 0.016(4) 0.000(5)
N3 0.042(4) 0.057(5) 0.034(4) 0.007(4) 0.005(3) 0.003(4)
N4 0.054(5) 0.048(5) 0.051(5) 0.001(4) 0.010(4) 0.000(4)
N5 0.062(5) 0.054(6) 0.039(4) -0.006(4) 0.013(4) -0.007(4)
O1 0.216(9) 0.061(5) 0.018(2) -0.003(3) -0.013(4) 0.035(6)
O2 0.086(7) 0.092(7) 0.076(7) -0.038(5) 0.016(5) 0.011(4)
O3 0.072(5) 0.132(9) 0.047(5) -0.039(5) -0.016(4) 0.043(5)
O4 0.146(7) 0.074(6) 0.080(5) -0.023(5) 0.005(5) 0.010(6)
OW1 0.115(6) 0.146(10) 0.103(6) -0.026(6) 0.034(5) -0.002(7)
OW2 0.111(6) 0.171(12) 0.093(5) 0.031(7) 0.039(4) 0.055(7)
OW3 0.237(15) 0.221(17) 0.254(17) -0.074(15) -0.005(13) -0.068(13)
OW4 0.106(5) 0.183(10) 0.184(9) 0.025(8) 0.056(6) 0.031(6)
Cd1 0.0643(2) 0.04297(18) 0.03207(17) 0.0005(5) 0.01012(12) 0.0001(6)

loop_
_atom_type_symbol
_atom_type_description
_atom_type_scat_dispersion_real
_atom_type_scat_dispersion_imag
_atom_type_scat_source
C C 0.0033 0.0016 'International Tables Vol C Tables 4.2.6.8 and 6.1.1.4'
H H 0.0000 0.0000 'International Tables Vol C Tables 4.2.6.8 and 6.1.1.4'
N N 0.0061 0.0033 'International Tables Vol C Tables 4.2.6.8 and 6.1.1.4'
O O 0.0106 0.0060 'International Tables Vol C Tables 4.2.6.8 and 6.1.1.4'
Cd Cd -0.8075 1.2024 'International Tables Vol C Tables 4.2.6.8 and 6.1.1.4'

loop_
_geom_angle_atom_site_label_1
_geom_angle_atom_site_label_2
_geom_angle_atom_site_label_3
_geom_angle
_geom_angle_site_symmetry_1
_geom_angle_site_symmetry_3
_geom_angle_publ_flag
C4 C5 N1 119.0(10) . . ?
C4 C5 C6 123.1(12) . . ?
N1 C5 C6 115.8(10) . . ?
C14 C15 N3 106.4(9) . . ?
C14 C15 H025 126.8 . . ?
N3 C15 H025 126.8 . . ?
C20 C19 C18 119.1(11) . . ?
C20 C19 H026 120.4 . . ?
C18 C19 H026 120.4 . . ?
C6 C7 C2 117.5(15) . . ?
C6 C7 H029 121.3 . . ?
C2 C7 H029 121.3 . . ?
C2 C3 C4 118.4(14) . . ?
C2 C3 H030 120.8 . . ?
C4 C3 H030 120.8 . . ?
C17 C18 C19 119.2(12) . . ?
C17 C18 H031 120.4 . . ?
C19 C18 H031 120.4 . . ?
C12 C11 C10 119.2(11) . . ?
C12 C11 H03A 107.5 . . ?
C10 C11 H03A 107.5 . . ?
C12 C11 H03B 107.5 . . ?
C10 C11 H03B 107.5 . . ?
H03A C11 H03B 107.0 . . ?
N1 C8 C9 124.6(11) . . ?
N1 C8 H03C 106.2 . . ?
C9 C8 H03C 106.2 . . ?
N1 C8 H03D 106.2 . . ?
C9 C8 H03D 106.2 . . ?
H03C C8 H03D 106.4 . . ?
N2 C16 N3 111.7(12) . . ?
N2 C16 H035 124.2 . . ?
N3 C16 H035 124.2 . . ?
C11 C12 N1 114.4(11) . . ?
C11 C12 H04A 108.7 . . ?
N1 C12 H04A 108.7 . . ?
C11 C12 H04B 108.7 . . ?
N1 C12 H04B 108.7 . . ?
H04A C12 H04B 107.6 . . ?
C25 C24 N5 111.4(13) . . ?
C25 C24 H77 124.3 . . ?
N5 C24 H77 124.3 . . ?
C3 C2 C7 115.9(12) . . ?
C3 C2 C1 117.6(12) . . ?
C7 C2 C1 117.2(12) . . ?
O1 C1 O2 123.1(11) . . ?
O1 C1 C2 119.1(11) . . ?
O2 C1 C2 117.8(12) . . ?
O1 C1 Cd1 57.9(5) . 4_444 ?
O2 C1 Cd1 65.2(8) . 4_444 ?
C2 C1 Cd1 174.3(8) . 4_444 ?
C24 C25 N4 103.9(11) . . ?
C24 C25 H105 128.0 . . ?
N4 C25 H105 128.0 . . ?
N4 C23 N5 109.3(11) . . ?
N4 C23 H106 125.4 . . ?
N5 C23 H106 125.4 . . ?
O3 C13 O4 118.9(11) . . ?
O3 C13 C10 121.9(11) . . ?
O4 C13 C10 119.1(12) . . ?
O3 C13 Cd1 62.1(7) . . ?
O4 C13 Cd1 57.1(6) . . ?
C10 C13 Cd1 175.5(8) . . ?
C9 C10 C13 121.6(13) . . ?
C9 C10 C11 115.6(12) . . ?
C13 C10 C11 117.9(13) . . ?
C18 C17 N3 120.5(12) . . ?
C18 C17 C22 116.4(13) . . ?
N3 C17 C22 122.6(11) . . ?
C21 C22 C17 121.2(10) . . ?
C21 C22 H204 119.4 . . ?
C17 C22 H204 119.4 . . ?
C22 C21 C20 120.5(11) . . ?
C22 C21 H205 119.8 . . ?
C20 C21 H205 119.8 . . ?
C19 C20 C21 121.3(13) . . ?
C19 C20 N4 118.4(12) . . ?
C21 C20 N4 118.9(12) . . ?
C10 C9 C8 119.9(15) . . ?
C10 C9 H30A 107.3 . . ?
C8 C9 H30A 107.3 . . ?
C10 C9 H30B 107.3 . . ?
C8 C9 H30B 107.3 . . ?
H30A C9 H30B 106.9 . . ?
C5 C4 C3 120.9(12) . . ?
C5 C4 H302 119.5 . . ?
C3 C4 H302 119.5 . . ?
C7 C6 C5 109.1(14) . . ?
C7 C6 H303 125.4 . . ?
C5 C6 H303 125.4 . . ?
C15 C14 N2 108.9(11) . . ?
C15 C14 H304 125.6 . . ?
N2 C14 H304 125.6 . . ?
C8 N1 C5 123.8(7) . . ?
C8 N1 C12 112.6(12) . . ?
C5 N1 C12 116.7(10) . . ?
C16 N2 C14 107.7(10) . . ?
C16 N2 Cd1 130.0(8) . . ?
C14 N2 Cd1 121.7(9) . . ?
C17 N3 C15 128.3(11) . . ?
C17 N3 C16 126.6(12) . . ?
C15 N3 C16 105.0(12) . . ?
C23 N4 C25 110.8(13) . . ?
C23 N4 C20 124.5(12) . . ?
C25 N4 C20 124.8(12) . . ?
C23 N5 C24 104.0(11) . . ?
C23 N5 Cd1 126.5(8) . 2_575 ?
C24 N5 Cd1 129.3(10) . 2_575 ?
C1 O1 Cd1 94.6(7) . 4_444 ?
C1 O2 Cd1 86.0(9) . 4_444 ?
C13 O3 Cd1 92.1(8) . . ?
C13 O4 Cd1 96.6(8) . . ?
N2 Cd1 N5 105.50(18) . 2_475 ?
N2 Cd1 O4 97.7(4) . . ?
N5 Cd1 O4 140.3(4) 2_475 . ?
N2 Cd1 O1 140.8(4) . 4_445 ?
N5 Cd1 O1 94.6(4) 2_475 4_445 ?
O4 Cd1 O1 86.7(2) . 4_445 ?
N2 Cd1 O3 91.2(4) . . ?
N5 Cd1 O3 95.2(4) 2_475 . ?
O4 Cd1 O3 52.0(4) . . ?
O1 Cd1 O3 120.6(4) 4_445 . ?
N2 Cd1 O2 89.7(4) . 4_445 ?
N5 Cd1 O2 90.5(4) 2_475 4_445 ?
O4 Cd1 O2 121.7(4) . 4_445 ?
O1 Cd1 O2 56.2(3) 4_445 4_445 ?
O3 Cd1 O2 173.8(3) . 4_445 ?
N2 Cd1 C13 93.4(3) . . ?
N5 Cd1 C13 119.1(3) 2_475 . ?
O4 Cd1 C13 26.3(4) . . ?
O1 Cd1 C13 105.9(3) 4_445 . ?
O3 Cd1 C13 25.8(3) . . ?
O2 Cd1 C13 148.0(4) 4_445 . ?
N2 Cd1 C1 116.7(4) . 4_445 ?
N5 Cd1 C1 92.1(3) 2_475 4_445 ?
O4 Cd1 C1 105.7(4) . 4_445 ?
O1 Cd1 C1 27.5(3) 4_445 4_445 ?
O3 Cd1 C1 148.0(4) . 4_445 ?
O2 Cd1 C1 28.7(4) 4_445 4_445 ?
C13 Cd1 C1 129.46(18) . 4_445 ?

loop_
_geom_bond_atom_site_label_1
_geom_bond_atom_site_label_2
_geom_bond_distance
_geom_bond_site_symmetry_2
_geom_bond_publ_flag
C5 C4 1.330(19) . ?
C5 N1 1.401(8) . ?
C5 C6 1.48(2) . ?
C15 C14 1.366(15) . ?
C15 N3 1.387(16) . ?
C15 H025 0.9300 . ?
C19 C20 1.276(18) . ?
C19 C18 1.47(2) . ?
C19 H026 0.9300 . ?
C7 C6 1.45(2) . ?
C7 C2 1.495(19) . ?
C7 H029 0.9300 . ?
C3 C2 1.350(19) . ?
C3 C4 1.464(17) . ?
C3 H030 0.9300 . ?
C18 C17 1.353(16) . ?
C18 H031 0.9300 . ?
C11 C12 1.447(13) . ?
C11 C10 1.476(15) . ?
C11 H03A 0.9700 . ?
C11 H03B 0.9700 . ?
C8 N1 1.356(18) . ?
C8 C9 1.477(16) . ?
C8 H03C 0.9700 . ?
C8 H03D 0.9700 . ?
C16 N2 1.273(17) . ?
C16 N3 1.390(14) . ?
C16 H035 0.9300 . ?
C12 N1 1.499(18) . ?
C12 H04A 0.9700 . ?
C12 H04B 0.9700 . ?
C24 C25 1.35(2) . ?
C24 N5 1.376(15) . ?
C24 H77 0.9300 . ?
C2 C1 1.538(13) . ?
C1 O1 1.257(15) . ?
C1 O2 1.308(16) . ?
C1 Cd1 2.713(11) 4_444 ?
C25 N4 1.362(16) . ?
C25 H105 0.9300 . ?
C23 N4 1.315(15) . ?
C23 N5 1.367(17) . ?
C23 H106 0.9300 . ?
C13 O3 1.181(15) . ?
C13 O4 1.209(13) . ?
C13 C10 1.445(15) . ?
C13 Cd1 2.710(10) . ?
C10 C9 1.34(2) . ?
C17 N3 1.357(18) . ?
C17 C22 1.436(16) . ?
C22 C21 1.317(18) . ?
C22 H204 0.9300 . ?
C21 C20 1.372(16) . ?
C21 H205 0.9300 . ?
C20 N4 1.512(17) . ?
C9 H30A 0.9700 . ?
C9 H30B 0.9700 . ?
C4 H302 0.9300 . ?
C6 H303 0.9300 . ?
C14 N2 1.373(15) . ?
C14 H304 0.9300 . ?
N2 Cd1 2.238(11) . ?
N5 Cd1 2.258(11) 2_575 ?
O1 Cd1 2.306(8) 4_444 ?
O2 Cd1 2.470(13) 4_444 ?
O3 Cd1 2.396(10) . ?
O4 Cd1 2.290(11) . ?
Cd1 N5 2.258(11) 2_475 ?
Cd1 O1 2.306(8) 4_445 ?
Cd1 O2 2.470(13) 4_445 ?
Cd1 C1 2.713(11) 4_445 ?

loop_
_geom_torsion_atom_site_label_1
_geom_torsion_atom_site_label_2
_geom_torsion_atom_site_label_3
_geom_torsion_atom_site_label_4
_geom_torsion
_geom_torsion_site_symmetry_1
_geom_torsion_site_symmetry_2
_geom_torsion_site_symmetry_3
_geom_torsion_site_symmetry_4
_geom_torsion_publ_flag
C20 C19 C18 C17 7(2) . . . . ?
C10 C11 C12 N1 -40(2) . . . . ?
C4 C3 C2 C7 -24(2) . . . . ?
C4 C3 C2 C1 -170.0(13) . . . . ?
C6 C7 C2 C3 43(2) . . . . ?
C6 C7 C2 C1 -171.5(13) . . . . ?
C3 C2 C1 O1 145.6(15) . . . . ?
C7 C2 C1 O1 0(2) . . . . ?
C3 C2 C1 O2 -32.3(19) . . . . ?
C7 C2 C1 O2 -177.6(14) . . . . ?
C3 C2 C1 Cd1 89(10) . . . 4_444 ?
C7 C2 C1 Cd1 -56(10) . . . 4_444 ?
N5 C24 C25 N4 -7.8(16) . . . . ?
O3 C13 C10 C9 -169.1(16) . . . . ?
O4 C13 C10 C9 7(2) . . . . ?
Cd1 C13 C10 C9 38(12) . . . . ?
O3 C13 C10 C11 36.7(19) . . . . ?
O4 C13 C10 C11 -146.9(13) . . . . ?
Cd1 C13 C10 C11 -116(11) . . . . ?
C12 C11 C10 C9 29(2) . . . . ?
C12 C11 C10 C13 -175.6(12) . . . . ?
C19 C18 C17 N3 179.0(14) . . . . ?
C19 C18 C17 C22 6(2) . . . . ?
C18 C17 C22 C21 -11.1(19) . . . . ?
N3 C17 C22 C21 176.6(13) . . . . ?
C17 C22 C21 C20 2.6(18) . . . . ?
C18 C19 C20 C21 -16(2) . . . . ?
C18 C19 C20 N4 177.4(14) . . . . ?
C22 C21 C20 C19 12(2) . . . . ?
C22 C21 C20 N4 178.2(13) . . . . ?
C13 C10 C9 C8 -169.1(13) . . . . ?
C11 C10 C9 C8 -14(2) . . . . ?
N1 C8 C9 C10 15(3) . . . . ?
N1 C5 C4 C3 -174.9(12) . . . . ?
C6 C5 C4 C3 -12(3) . . . . ?
C2 C3 C4 C5 10(3) . . . . ?
C2 C7 C6 C5 -41(2) . . . . ?
C4 C5 C6 C7 27(3) . . . . ?
N1 C5 C6 C7 -169.4(15) . . . . ?
N3 C15 C14 N2 -4.8(15) . . . . ?
C9 C8 N1 C5 -175.1(15) . . . . ?
C9 C8 N1 C12 -25(3) . . . . ?
C4 C5 N1 C8 -18(2) . . . . ?
C6 C5 N1 C8 178(3) . . . . ?
C4 C5 N1 C12 -167(2) . . . . ?
C6 C5 N1 C12 29.3(18) . . . . ?
C11 C12 N1 C8 37(2) . . . . ?
C11 C12 N1 C5 -171.3(11) . . . . ?
N3 C16 N2 C14 2.5(16) . . . . ?
N3 C16 N2 Cd1 173.4(8) . . . . ?
C15 C14 N2 C16 1.5(16) . . . . ?
C15 C14 N2 Cd1 -170.3(8) . . . . ?
C18 C17 N3 C15 7(2) . . . . ?
C22 C17 N3 C15 179.4(11) . . . . ?
C18 C17 N3 C16 -177.0(13) . . . . ?
C22 C17 N3 C16 -5(2) . . . . ?
C14 C15 N3 C17 -177.6(14) . . . . ?
C14 C15 N3 C16 6.0(14) . . . . ?
N2 C16 N3 C17 178.1(13) . . . . ?
N2 C16 N3 C15 -5.4(15) . . . . ?
N5 C23 N4 C25 -4.5(16) . . . . ?
N5 C23 N4 C20 176.2(13) . . . . ?
C24 C25 N4 C23 7.5(16) . . . . ?
C24 C25 N4 C20 -173.2(14) . . . . ?
C19 C20 N4 C23 -5(3) . . . . ?
C21 C20 N4 C23 -172.1(12) . . . . ?
C19 C20 N4 C25 175.5(13) . . . . ?
C21 C20 N4 C25 9(2) . . . . ?
N4 C23 N5 C24 -0.4(15) . . . . ?
N4 C23 N5 Cd1 -176.9(9) . . . 2_575 ?
C25 C24 N5 C23 5.3(16) . . . . ?
C25 C24 N5 Cd1 -178.4(9) . . . 2_575 ?
O2 C1 O1 Cd1 3.3(14) . . . 4_444 ?
C2 C1 O1 Cd1 -174.4(9) . . . 4_444 ?
O1 C1 O2 Cd1 -3.1(13) . . . 4_444 ?
C2 C1 O2 Cd1 174.7(10) . . . 4_444 ?
O4 C13 O3 Cd1 5.9(13) . . . . ?
C10 C13 O3 Cd1 -177.7(10) . . . . ?
O3 C13 O4 Cd1 -6.2(14) . . . . ?
C10 C13 O4 Cd1 177.3(9) . . . . ?
C16 N2 Cd1 N5 41.0(13) . . . 2_475 ?
C14 N2 Cd1 N5 -149.3(8) . . . 2_475 ?
C16 N2 Cd1 O4 -171.5(12) . . . . ?
C14 N2 Cd1 O4 -1.7(10) . . . . ?
C16 N2 Cd1 O1 -77.1(14) . . . 4_445 ?
C14 N2 Cd1 O1 92.6(10) . . . 4_445 ?
C16 N2 Cd1 O3 136.7(12) . . . . ?
C14 N2 Cd1 O3 -53.5(10) . . . . ?
C16 N2 Cd1 O2 -49.4(12) . . . 4_445 ?
C14 N2 Cd1 O2 120.3(10) . . . 4_445 ?
C16 N2 Cd1 C13 162.5(12) . . . . ?
C14 N2 Cd1 C13 -27.8(10) . . . . ?
C16 N2 Cd1 C1 -59.5(13) . . . 4_445 ?
C14 N2 Cd1 C1 110.2(10) . . . 4_445 ?
C13 O4 Cd1 N2 -82.0(8) . . . . ?
C13 O4 Cd1 N5 43.9(11) . . . 2_475 ?
C13 O4 Cd1 O1 137.1(7) . . . 4_445 ?
C13 O4 Cd1 O3 3.4(8) . . . . ?
C13 O4 Cd1 O2 -176.5(7) . . . 4_445 ?
C13 O4 Cd1 C1 157.3(8) . . . 4_445 ?
C13 O3 Cd1 N2 95.5(9) . . . . ?
C13 O3 Cd1 N5 -158.9(9) . . . 2_475 ?
C13 O3 Cd1 O4 -3.5(8) . . . . ?
C13 O3 Cd1 O1 -60.4(10) . . . 4_445 ?
C13 O3 Cd1 O2 -3(5) . . . 4_445 ?
C13 O3 Cd1 C1 -56.4(10) . . . 4_445 ?
O3 C13 Cd1 N2 -85.6(10) . . . . ?
O4 C13 Cd1 N2 100.6(8) . . . . ?
C10 C13 Cd1 N2 69(11) . . . . ?
O3 C13 Cd1 N5 24.3(10) . . . 2_475 ?
O4 C13 Cd1 N5 -149.6(8) . . . 2_475 ?
C10 C13 Cd1 N5 179(100) . . . 2_475 ?
O3 C13 Cd1 O4 173.8(14) . . . . ?
C10 C13 Cd1 O4 -32(11) . . . . ?
O3 C13 Cd1 O1 128.9(10) . . . 4_445 ?
O4 C13 Cd1 O1 -44.9(7) . . . 4_445 ?
C10 C13 Cd1 O1 -77(11) . . . 4_445 ?
O4 C13 Cd1 O3 -173.8(14) . . . . ?
C10 C13 Cd1 O3 154(12) . . . . ?
O3 C13 Cd1 O2 179.5(11) . . . 4_445 ?
O4 C13 Cd1 O2 5.6(12) . . . 4_445 ?
C10 C13 Cd1 O2 -26(12) . . . 4_445 ?
O3 C13 Cd1 C1 145.1(8) . . . 4_445 ?
O4 C13 Cd1 C1 -28.7(10) . . . 4_445 ?
C10 C13 Cd1 C1 -61(12) . . . 4_445 ?
